data_7013249
loop_
_publ_author_name
'Vojt\<ech Kub\'i\<cek'
'Pavel Vojt\'i\<sek'
'Jakub Rudovsk\'y'
'Petr Hermann'
'Ivan Luke\<s'

_publ_section_title
;
 Complexes of divalent transition metal ions with
 bis(aminomethyl)phosphinic acid in aqueous solution and in the solid
 state
;
_journal_issue 20
_journal_name_full 'Dalton Trans.'
_journal_page_first 3927
_journal_page_last 3938
_journal_paper_doi 10.1039/b305844a
_journal_year 2003
_chemical_formula_sum 'C4 H24 N4 Ni O8 P2'
_chemical_formula_weight 376.92
_chemical_name_common '(Ni(L-N,N)2(H2O)2)*2H2O (L = (H2NCH2)2P(O)OH )'
_chemical_name_systematic
;
(Ni(L-N,N)2(H2O)2)*2H2O (L = (H2NCH2)2P(O)OH )
;
_space_group_IT_number 14
_symmetry_cell_setting monoclinic
_symmetry_Int_Tables_number 14
_symmetry_space_group_name_Hall '-P 2ybc'
_symmetry_space_group_name_H-M 'P 1 21/c 1'
_atom_sites_solution_hydrogens geom
_atom_sites_solution_primary direct
_atom_sites_solution_secondary difmap
_audit_creation_method SHELXL-97
_cell_angle_alpha 90.00
_cell_angle_beta 104.814(9)
_cell_angle_gamma 90.00
_cell_formula_units_Z 2
_cell_length_a 8.0300(11)
_cell_length_b 6.3970(10)
_cell_length_c 14.353(2)
_cell_measurement_reflns_used 'all data (CCD)'
_cell_measurement_temperature 293(2)
_cell_measurement_theta_max 25.12
_cell_measurement_theta_min 3.40
_cell_volume 712.78(18)
_computing_cell_refinement 'COLLECT and DENZO'
_computing_data_collection 'COLLECT (Hooft, 1998) and DENZO (Otwinowski & Minor, 1997)'
_computing_data_reduction 'COLLECT and DENZO'
_computing_structure_refinement 'SHELXL-97 (Sheldrick, 1997)'
_computing_structure_solution 'SIR92 (Altomare et al., 1994)'
_diffrn_ambient_temperature 293(2)
_diffrn_detector_area_resol_mean 9.091
_diffrn_measured_fraction_theta_full 0.989
_diffrn_measured_fraction_theta_max 0.989
_diffrn_measurement_device_type 'Nonius KappaCCD area detector'
_diffrn_measurement_method '\f and \w scans to fill the Ewald sphere'
_diffrn_radiation_monochromator graphite
_diffrn_radiation_source 'fine-focus sealed tube'
_diffrn_radiation_type MoK\a
_diffrn_radiation_wavelength 0.71070
_diffrn_reflns_av_R_equivalents 0.0000
_diffrn_reflns_av_sigmaI/netI 0.0719
_diffrn_reflns_limit_h_max 9
_diffrn_reflns_limit_h_min 0
_diffrn_reflns_limit_k_max 7
_diffrn_reflns_limit_k_min 0
_diffrn_reflns_limit_l_max 16
_diffrn_reflns_limit_l_min -16
_diffrn_reflns_number 1256
_diffrn_reflns_theta_full 25.12
_diffrn_reflns_theta_max 25.12
_diffrn_reflns_theta_min 3.40
_exptl_absorpt_coefficient_mu 1.624
_exptl_crystal_colour blue
_exptl_crystal_density_diffrn 1.756
_exptl_crystal_density_meas ?
_exptl_crystal_density_method 'not measured'
_exptl_crystal_description needle
_exptl_crystal_F_000 396
_exptl_crystal_size_max 0.4mm
_exptl_crystal_size_mid 0.1mm
_exptl_crystal_size_min 0.07mm
_refine_diff_density_max 0.986
_refine_diff_density_min -0.859
_refine_diff_density_rms 0.132
_refine_ls_extinction_method none
_refine_ls_goodness_of_fit_ref 1.084
_refine_ls_hydrogen_treatment mixed
_refine_ls_matrix_type full
_refine_ls_number_parameters 136
_refine_ls_number_reflns 1256
_refine_ls_number_restraints 0
_refine_ls_restrained_S_all 1.084
_refine_ls_R_factor_all 0.0801
_refine_ls_R_factor_gt 0.0604
_refine_ls_shift/su_max 0.001
_refine_ls_shift/su_mean 0.000
_refine_ls_structure_factor_coef Fsqd
_refine_ls_weighting_details 'calc w=1/[\s^2^(Fo^2^)+(0.0926P)^2^+0.5343P] where P=(Fo^2^+2Fc^2^)/3'
_refine_ls_weighting_scheme calc
_refine_ls_wR_factor_gt 0.1410
_refine_ls_wR_factor_ref 0.1576
_reflns_number_gt 1014
_reflns_number_total 1256
_reflns_threshold_expression >2sigma(I)
_cod_data_source_file b305844a.txt
_cod_data_source_block v8end
_cod_depositor_comments
;
The following automatic conversions were performed:

'_exptl_crystal_density_meas' value '--' was changed to '?' - the
value is perceived as not measured.

Automatic conversion script
Id: cif_fix_values 3008 2015-01-20 13:52:24Z robertas 
;
_cod_original_sg_symbol_H-M P2(1)/c
_cod_database_code 7013249

loop_
_symmetry_equiv_pos_as_xyz
'x, y, z'
'-x, y+1/2, -z+1/2'
'-x, -y, -z'
'x, -y-1/2, z-1/2'

loop_
_atom_site_label
_atom_site_type_symbol
_atom_site_fract_x
_atom_site_fract_y
_atom_site_fract_z
_atom_site_U_iso_or_equiv
_atom_site_adp_type
_atom_site_occupancy
_atom_site_symmetry_multiplicity
_atom_site_calc_flag
_atom_site_refinement_flags
_atom_site_disorder_assembly
_atom_site_disorder_group
Ni Ni 1.0000 0.0000 1.0000 0.0314(4) Uani 1 2 d S . .
P P 1.40945(17) 0.2844(2) 1.09580(9) 0.0328(4) Uani 1 1 d . . .
O1 O 1.6033(5) 0.2886(6) 1.1194(3) 0.0422(9) Uani 1 1 d . . .
O2 O 1.3178(6) 0.4775(5) 1.1154(3) 0.0436(10) Uani 1 1 d . . .
O3 O 1.1545(6) -0.2556(7) 0.9815(4) 0.0447(12) Uani 1 1 d . . .
H3A H 1.196(13) -0.321(16) 1.029(7) 0.12(4) Uiso 1 1 d . . .
H3B H 1.199(8) -0.243(9) 0.954(5) 0.03(2) Uiso 1 1 d . . .
N1 N 1.1561(6) 0.0570(10) 1.1422(3) 0.0403(12) Uani 1 1 d . . .
H1A H 1.106(9) 0.183(12) 1.155(5) 0.07(2) Uiso 1 1 d . . .
H1B H 1.118(10) -0.018(11) 1.168(5) 0.05(2) Uiso 1 1 d . . .
N2 N 1.1406(6) 0.2153(9) 0.9370(4) 0.0382(11) Uani 1 1 d . . .
H2A H 1.101(9) 0.184(10) 0.881(5) 0.06(2) Uiso 1 1 d . . .
H2B H 1.099(8) 0.331(10) 0.934(4) 0.043(18) Uiso 1 1 d . . .
C1 C 1.3439(7) 0.0717(10) 1.1606(4) 0.0391(13) Uani 1 1 d . . .
H11 H 1.396(8) -0.043(9) 1.147(4) 0.048(18) Uiso 1 1 d . . .
H12 H 1.386(7) 0.090(8) 1.213(4) 0.025(14) Uiso 1 1 d . . .
C2 C 1.3308(7) 0.2203(9) 0.9693(4) 0.0364(12) Uani 1 1 d . . .
H21 H 1.385(7) 0.304(8) 0.938(3) 0.029(13) Uiso 1 1 d . . .
H22 H 1.379(8) 0.066(11) 0.964(4) 0.046(15) Uiso 1 1 d . . .
O99 O 1.1404(7) 0.5857(10) 1.2480(4) 0.0633(15) Uani 1 1 d . . .
H991 H 1.230(8) 0.674(9) 1.282(4) 0.049(17) Uiso 1 1 d . . .
H992 H 1.176(9) 0.540(9) 1.217(5) 0.04(2) Uiso 1 1 d . . .

loop_
_atom_site_aniso_label
_atom_site_aniso_U_11
_atom_site_aniso_U_22
_atom_site_aniso_U_33
_atom_site_aniso_U_23
_atom_site_aniso_U_13
_atom_site_aniso_U_12
Ni 0.0346(6) 0.0392(6) 0.0243(6) 0.0029(3) 0.0146(4) 0.0007(4)
P 0.0359(8) 0.0397(8) 0.0259(7) 0.0014(5) 0.0139(6) 0.0004(6)
O1 0.041(2) 0.054(2) 0.035(2) 0.0003(17) 0.0161(16) -0.0030(17)
O2 0.055(2) 0.046(2) 0.034(2) 0.0017(15) 0.0180(18) 0.0058(17)
O3 0.053(3) 0.053(3) 0.038(3) 0.0120(19) 0.029(2) 0.012(2)
N1 0.038(3) 0.055(3) 0.030(3) 0.009(2) 0.013(2) -0.007(3)
N2 0.041(3) 0.044(3) 0.031(3) 0.003(2) 0.011(2) -0.003(2)
C1 0.039(3) 0.052(3) 0.025(3) 0.004(3) 0.008(2) 0.002(3)
C2 0.040(3) 0.043(3) 0.031(3) 0.002(2) 0.019(2) -0.004(3)
O99 0.049(3) 0.107(4) 0.041(3) -0.017(3) 0.024(2) -0.007(3)

loop_
_atom_type_symbol
_atom_type_description
_atom_type_scat_dispersion_real
_atom_type_scat_dispersion_imag
_atom_type_scat_source
C C 0.0033 0.0016 'International Tables Vol C Tables 4.2.6.8 and 6.1.1.4'
H H 0.0000 0.0000 'International Tables Vol C Tables 4.2.6.8 and 6.1.1.4'
N N 0.0061 0.0033 'International Tables Vol C Tables 4.2.6.8 and 6.1.1.4'
O O 0.0106 0.0060 'International Tables Vol C Tables 4.2.6.8 and 6.1.1.4'
P P 0.1023 0.0942 'International Tables Vol C Tables 4.2.6.8 and 6.1.1.4'
Ni Ni 0.3393 1.1124 'International Tables Vol C Tables 4.2.6.8 and 6.1.1.4'

loop_
_geom_angle_atom_site_label_1
_geom_angle_atom_site_label_2
_geom_angle_atom_site_label_3
_geom_angle
_geom_angle_site_symmetry_1
_geom_angle_site_symmetry_3
_geom_angle_publ_flag
O3 Ni O3 180.000(2) 3_757 . ?
O3 Ni N2 93.2(2) 3_757 3_757 ?
O3 Ni N2 86.8(2) . 3_757 ?
O3 Ni N2 86.8(2) 3_757 . ?
O3 Ni N2 93.2(2) . . ?
N2 Ni N2 180.000(1) 3_757 . ?
O3 Ni N1 88.2(2) 3_757 . ?
O3 Ni N1 91.8(2) . . ?
N2 Ni N1 87.1(2) 3_757 . ?
N2 Ni N1 92.9(2) . . ?
O3 Ni N1 91.8(2) 3_757 3_757 ?
O3 Ni N1 88.2(2) . 3_757 ?
N2 Ni N1 92.9(2) 3_757 3_757 ?
N2 Ni N1 87.1(2) . 3_757 ?
N1 Ni N1 180.000(2) . 3_757 ?
O2 P O1 118.1(2) . . ?
O2 P C1 107.6(3) . . ?
O1 P C1 108.6(2) . . ?
O2 P C2 108.2(2) . . ?
O1 P C2 107.8(2) . . ?
C1 P C2 105.9(3) . . ?
Ni O3 H3A 116(7) . . ?
Ni O3 H3B 116(6) . . ?
H3A O3 H3B 116(9) . . ?
C1 N1 Ni 120.5(4) . . ?
C1 N1 H1A 112(4) . . ?
Ni N1 H1A 99(4) . . ?
C1 N1 H1B 120(6) . . ?
Ni N1 H1B 99(6) . . ?
H1A N1 H1B 102(7) . . ?
C2 N2 Ni 119.9(4) . . ?
C2 N2 H2A 115(5) . . ?
Ni N2 H2A 98(5) . . ?
C2 N2 H2B 112(4) . . ?
Ni N2 H2B 111(4) . . ?
H2A N2 H2B 97(6) . . ?
N1 C1 P 112.2(4) . . ?
N1 C1 H11 115(4) . . ?
P C1 H11 107(4) . . ?
N1 C1 H12 112(4) . . ?
P C1 H12 106(4) . . ?
H11 C1 H12 103(6) . . ?
N2 C2 P 112.8(4) . . ?
N2 C2 H21 117(3) . . ?
P C2 H21 106(3) . . ?
N2 C2 H22 109(3) . . ?
P C2 H22 104(3) . . ?
H21 C2 H22 107(5) . . ?
H991 O99 H992 102(7) . . ?

loop_
_geom_bond_atom_site_label_1
_geom_bond_atom_site_label_2
_geom_bond_distance
_geom_bond_site_symmetry_2
_geom_bond_publ_flag
Ni O3 2.110(4) 3_757 ?
Ni O3 2.110(4) . ?
Ni N2 2.124(5) 3_757 ?
Ni N2 2.124(5) . ?
Ni N1 2.136(5) . ?
Ni N1 2.136(5) 3_757 ?
P O2 1.501(4) . ?
P O1 1.506(4) . ?
P C1 1.801(6) . ?
P C2 1.810(5) . ?
O3 H3A 0.79(10) . ?
O3 H3B 0.60(6) . ?
N1 C1 1.467(7) . ?
N1 H1A 0.94(8) . ?
N1 H1B 0.72(8) . ?
N2 C2 1.479(7) . ?
N2 H2A 0.81(7) . ?
N2 H2B 0.81(6) . ?
C1 H11 0.89(6) . ?
C1 H12 0.75(5) . ?
C2 H21 0.88(5) . ?
C2 H22 1.07(7) . ?
O99 H991 0.95(7) . ?
O99 H992 0.65(7) . ?
